data_7120452
loop_
_publ_author_name
'Wang, Zhe-Hao'
'Zhang, Huan-Huan'
'Wang, Dao-Ming'
'Xu, Peng-Fei'
'Luo, Yong-Chun'

_publ_section_title
;
 Lewis acid catalyzed diastereoselective [3+4]-annulation of
 donor--acceptor cyclopropanes with anthranils: synthesis of
 tetrahydro-1-benzazepine derivatives
;
_journal_name_full 'Chem. Commun.'
_journal_paper_doi 10.1039/C7CC04239F
_journal_year 2017
_chemical_formula_moiety 'C22 H23 N O6'
_chemical_formula_sum 'C22 H23 N O6'
_chemical_formula_weight 397.41
_chemical_name_systematic
;
 ? 
;
_space_group_crystal_system orthorhombic
_space_group_IT_number 61
_space_group_name_Hall '-P 2ac 2ab'
_space_group_name_H-M_alt 'P b c a'
_symmetry_space_group_name_Hall '-P 2ac 2ab'
_symmetry_space_group_name_H-M 'P b c a'
_atom_sites_solution_hydrogens geom
_atom_sites_solution_primary direct
_atom_sites_solution_secondary difmap
_audit_creation_date 2017-02-28
_audit_creation_method
;
Olex2 1.2
(compiled 2017.02.23 svn.r3390 for OlexSys, GUI svn.r5320)
;
_audit_update_record
;
2017-03-29 deposited with the CCDC.
2017-07-14 downloaded from the CCDC.
;
_cell_angle_alpha 90.00
_cell_angle_beta 90.00
_cell_angle_gamma 90.00
_cell_formula_units_Z 8
_cell_length_a 10.9730(4)
_cell_length_b 15.1158(5)
_cell_length_c 25.0975(8)
_cell_measurement_reflns_used 2433
_cell_measurement_temperature 293(2)
_cell_measurement_theta_max 25.4450
_cell_measurement_theta_min 4.0150
_cell_volume 4162.8(2)
_computing_cell_refinement
;
CrysAlisPro, Agilent Technologies,
Version 1.171.36.28 (release 01-02-2013 CrysAlis171 .NET)
(compiled Feb  1 2013,16:14:44)
;
_computing_data_collection
;
CrysAlisPro, Agilent Technologies,
Version 1.171.36.28 (release 01-02-2013 CrysAlis171 .NET)
(compiled Feb  1 2013,16:14:44)
;
_computing_data_reduction
;
CrysAlisPro, Agilent Technologies,
Version 1.171.36.28 (release 01-02-2013 CrysAlis171 .NET)
(compiled Feb  1 2013,16:14:44)
;
_computing_molecular_graphics 'Olex2 (Dolomanov et al., 2009)'
_computing_publication_material 'Olex2 (Dolomanov et al., 2009)'
_computing_structure_refinement 'ShelXL (Sheldrick, 2015)'
_computing_structure_solution 'ShelXS (Sheldrick, 2008)'
_diffrn_ambient_temperature 293(2)
_diffrn_detector_area_resol_mean 16.0733
_diffrn_measured_fraction_theta_full 0.998
_diffrn_measured_fraction_theta_max 0.998
_diffrn_measurement_details
;
#__ type_ start__ end____ width___ exp.time_
  1 omega   37.00   81.00   1.0000    6.0000
omega____ theta____ kappa____ phi______ frames
    -       22.6305  178.0000  -30.0000 44

#__ type_ start__ end____ width___ exp.time_
  2 omega   41.00   67.00   1.0000    6.0000
omega____ theta____ kappa____ phi______ frames
    -       22.6305   77.0000 -180.0000 26

#__ type_ start__ end____ width___ exp.time_
  3 omega  -51.00   54.00   1.0000    6.0000
omega____ theta____ kappa____ phi______ frames
    -       22.6305  -38.0000    0.0000 105
;
_diffrn_measurement_device_type 'SuperNova, Dual, Cu at zero, Eos'
_diffrn_measurement_method '\w scans'
_diffrn_orient_matrix_UB_11 0.0063493000
_diffrn_orient_matrix_UB_12 0.0033236000
_diffrn_orient_matrix_UB_13 -0.0280463000
_diffrn_orient_matrix_UB_21 0.0314827000
_diffrn_orient_matrix_UB_22 0.0407261000
_diffrn_orient_matrix_UB_23 0.0031221000
_diffrn_orient_matrix_UB_31 0.0560488000
_diffrn_orient_matrix_UB_32 -0.0231547000
_diffrn_orient_matrix_UB_33 0.0014228000
_diffrn_radiation_monochromator mirror
_diffrn_radiation_type MoK\a
_diffrn_radiation_wavelength 0.71073
_diffrn_reflns_av_R_equivalents 0.0566
_diffrn_reflns_av_unetI/netI 0.0718
_diffrn_reflns_limit_h_max 13
_diffrn_reflns_limit_h_min -7
_diffrn_reflns_limit_k_max 17
_diffrn_reflns_limit_k_min -18
_diffrn_reflns_limit_l_max 27
_diffrn_reflns_limit_l_min -30
_diffrn_reflns_number 11243
_diffrn_reflns_theta_full 26.02
_diffrn_reflns_theta_max 26.02
_diffrn_reflns_theta_min 3.35
_diffrn_source 'SuperNova (Mo) X-ray Source'
_exptl_absorpt_coefficient_mu 0.093
_exptl_absorpt_correction_T_max 1.00000
_exptl_absorpt_correction_T_min 0.74094
_exptl_absorpt_correction_type multi-scan
_exptl_absorpt_process_details
;
CrysAlisPro, Agilent Technologies,
Version 1.171.36.28 (release 01-02-2013 CrysAlis171 .NET)
(compiled Feb  1 2013,16:14:44)
Empirical absorption correction using spherical harmonics,
 implemented in SCALE3 ABSPACK scaling algorithm.
;
_exptl_crystal_colour 'clear light colourless'
_exptl_crystal_colour_lustre clear
_exptl_crystal_colour_modifier light
_exptl_crystal_colour_primary colourless
_exptl_crystal_density_diffrn 1.268
_exptl_crystal_density_method 'not measured'
_exptl_crystal_description block
_exptl_crystal_F_000 1680
_exptl_crystal_size_max 0.26
_exptl_crystal_size_mid 0.24
_exptl_crystal_size_min 0.18
_refine_diff_density_max 0.166
_refine_diff_density_min -0.192
_refine_diff_density_rms 0.042
_refine_ls_extinction_method none
_refine_ls_goodness_of_fit_ref 1.066
_refine_ls_hydrogen_treatment constr
_refine_ls_matrix_type full
_refine_ls_number_parameters 266
_refine_ls_number_reflns 4097
_refine_ls_number_restraints 0
_refine_ls_restrained_S_all 1.066
_refine_ls_R_factor_all 0.1016
_refine_ls_R_factor_gt 0.0562
_refine_ls_shift/su_max 0.000
_refine_ls_shift/su_mean 0.000
_refine_ls_structure_factor_coef Fsqd
_refine_ls_weighting_details 'calc w=1/[\s^2^(Fo^2^)+(0.0473P)^2^+0.0580P] where P=(Fo^2^+2Fc^2^)/3'
_refine_ls_weighting_scheme calc
_refine_ls_wR_factor_gt 0.1170
_refine_ls_wR_factor_ref 0.1458
_reflns_number_gt 2441
_reflns_number_total 4097
_reflns_threshold_expression >2sigma(I)
_cod_data_source_file c7cc04239f2.cif
_cod_data_source_block wangzhh_0228
_cod_database_code 7120452
_reflns_odcompleteness_completeness 99.58
_reflns_odcompleteness_iscentric 1
_reflns_odcompleteness_theta 26.32
_olex2_refinement_description
;
1. Fixed Uiso
 At 1.2 times of:
  All C(H) groups, All C(H,H) groups
 At 1.5 times of:
  All C(H,H,H) groups, All O(H) groups
2.a Ternary CH refined with riding coordinates:
 C7(H7), C10(H10)
2.b Secondary CH2 refined with riding coordinates:
 C9(H9A,H9B)
2.c Aromatic/amide H refined with riding coordinates:
 C2(H2), C3(H3), C4(H4), C5(H5), C12(H12), C13(H13), C14(H14), C15(H15),
 C16(H16)
2.d Idealised Me refined as rotating group:
 C18(H18A,H18B,H18C), C20(H20A,H20B,H20C), C22(H22A,H22B,H22C)
2.e Idealised tetrahedral OH refined as rotating group:
 O1(H1)
;
_olex2_date_sample_data_collection 2017-02-28
_olex2_submission_special_instructions 'No special instructions were received'

loop_
_space_group_symop_id
_space_group_symop_operation_xyz
1 'x, y, z'
2 '-x+1/2, -y, z+1/2'
3 'x+1/2, -y+1/2, -z'
4 '-x, y+1/2, -z+1/2'
5 '-x, -y, -z'
6 'x-1/2, y, -z-1/2'
7 '-x-1/2, y-1/2, z'
8 'x, -y-1/2, z-1/2'

loop_
_atom_site_label
_atom_site_type_symbol
_atom_site_fract_x
_atom_site_fract_y
_atom_site_fract_z
_atom_site_U_iso_or_equiv
_atom_site_adp_type
_atom_site_occupancy
_atom_site_calc_flag
_atom_site_refinement_flags_posn
O1 O 0.50553(15) 0.20280(10) 0.46364(6) 0.0449(5) Uani 1 d .
H1 H 0.4574 0.2051 0.4886 0.067 Uiso 1 calc GR
O2 O 0.80943(17) 0.29862(13) 0.47131(7) 0.0655(6) Uani 1 d .
O3 O 0.30686(17) 0.16359(14) 0.32788(9) 0.0810(7) Uani 1 d .
O4 O 0.45499(16) 0.08635(11) 0.29100(7) 0.0544(5) Uani 1 d .
O5 O 0.64889(16) 0.04668(11) 0.39694(8) 0.0599(6) Uani 1 d .
O6 O 0.44975(15) 0.02714(10) 0.41289(7) 0.0474(5) Uani 1 d .
N1 N 0.65884(16) 0.32329(11) 0.41291(7) 0.0355(5) Uani 1 d .
C1 C 0.5456(2) 0.36350(14) 0.39868(8) 0.0336(5) Uani 1 d .
C2 C 0.5436(2) 0.45169(16) 0.38395(10) 0.0491(7) Uani 1 d .
H2 H 0.6154 0.4843 0.3829 0.059 Uiso 1 calc R
C3 C 0.4332(3) 0.49106(17) 0.37077(12) 0.0576(8) Uani 1 d .
H3 H 0.4310 0.5505 0.3612 0.069 Uiso 1 calc R
C4 C 0.3281(3) 0.44284(17) 0.37185(11) 0.0554(7) Uani 1 d .
H4 H 0.2545 0.4695 0.3629 0.066 Uiso 1 calc R
C5 C 0.3306(2) 0.35459(16) 0.38611(10) 0.0451(6) Uani 1 d .
H5 H 0.2584 0.3224 0.3867 0.054 Uiso 1 calc R
C6 C 0.4391(2) 0.31332(14) 0.39961(9) 0.0346(5) Uani 1 d .
C7 C 0.4419(2) 0.21663(14) 0.41506(9) 0.0358(5) Uani 1 d .
H7 H 0.3578 0.1960 0.4195 0.043 Uiso 1 calc R
C8 C 0.5040(2) 0.15999(13) 0.37086(9) 0.0319(5) Uani 1 d .
C9 C 0.6120(2) 0.20763(14) 0.34412(9) 0.0366(5) Uani 1 d .
H9A H 0.6528 0.1658 0.3208 0.044 Uiso 1 calc R
H9B H 0.5798 0.2546 0.3219 0.044 Uiso 1 calc R
C10 C 0.7070(2) 0.24755(14) 0.38146(9) 0.0355(5) Uani 1 d .
H10 H 0.7314 0.2014 0.4067 0.043 Uiso 1 calc R
C11 C 0.8191(2) 0.27451(15) 0.35053(10) 0.0417(6) Uani 1 d .
C12 C 0.8162(3) 0.3432(2) 0.31417(11) 0.0661(8) Uani 1 d .
H12 H 0.7444 0.3748 0.3092 0.079 Uiso 1 calc R
C13 C 0.9186(3) 0.3654(3) 0.28517(14) 0.0949(12) Uani 1 d .
H13 H 0.9154 0.4115 0.2607 0.114 Uiso 1 calc R
C14 C 1.0245(3) 0.3196(3) 0.29249(17) 0.0940(13) Uani 1 d .
H14 H 1.0937 0.3347 0.2731 0.113 Uiso 1 calc R
C15 C 1.0289(3) 0.2518(2) 0.3281(2) 0.0894(13) Uani 1 d .
H15 H 1.1009 0.2203 0.3327 0.107 Uiso 1 calc R
C16 C 0.9269(2) 0.22968(18) 0.35744(14) 0.0637(9) Uani 1 d .
H16 H 0.9312 0.1839 0.3821 0.076 Uiso 1 calc R
C17 C 0.7158(3) 0.33942(18) 0.45983(10) 0.0504(7) Uani 1 d .
C18 C 0.6616(3) 0.4072(2) 0.49676(12) 0.0861(11) Uani 1 d .
H18A H 0.6774 0.4654 0.4831 0.129 Uiso 1 calc GR
H18B H 0.6977 0.4013 0.5314 0.129 Uiso 1 calc GR
H18C H 0.5752 0.3980 0.4993 0.129 Uiso 1 calc GR
C19 C 0.4095(2) 0.13886(15) 0.32834(10) 0.0400(6) Uani 1 d .
C20 C 0.3721(3) 0.06156(19) 0.24861(11) 0.0727(9) Uani 1 d .
H20A H 0.4137 0.0241 0.2236 0.109 Uiso 1 calc GR
H20B H 0.3439 0.1138 0.2307 0.109 Uiso 1 calc GR
H20C H 0.3038 0.0304 0.2634 0.109 Uiso 1 calc GR
C21 C 0.5455(2) 0.07241(15) 0.39492(10) 0.0408(6) Uani 1 d .
C22 C 0.4756(3) -0.05865(16) 0.43642(12) 0.0640(8) Uani 1 d .
H22A H 0.5019 -0.0988 0.4091 0.096 Uiso 1 calc GR
H22B H 0.4033 -0.0813 0.4530 0.096 Uiso 1 calc GR
H22C H 0.5387 -0.0525 0.4626 0.096 Uiso 1 calc GR

loop_
_atom_site_aniso_label
_atom_site_aniso_U_11
_atom_site_aniso_U_22
_atom_site_aniso_U_33
_atom_site_aniso_U_23
_atom_site_aniso_U_13
_atom_site_aniso_U_12
O1 0.0469(10) 0.0560(11) 0.0319(8) 0.0084(8) 0.0068(8) 0.0052(9)
O2 0.0506(12) 0.0996(15) 0.0464(11) -0.0025(10) -0.0201(10) 0.0043(11)
O3 0.0379(11) 0.1063(16) 0.0988(17) -0.0408(13) -0.0225(12) 0.0183(11)
O4 0.0512(11) 0.0666(11) 0.0455(10) -0.0146(9) -0.0084(10) 0.0057(9)
O5 0.0388(11) 0.0536(11) 0.0872(15) 0.0063(10) -0.0045(11) 0.0112(9)
O6 0.0471(11) 0.0352(9) 0.0599(11) 0.0098(8) -0.0010(10) 0.0000(8)
N1 0.0294(10) 0.0460(11) 0.0312(10) -0.0020(8) 0.0001(9) -0.0007(9)
C1 0.0343(13) 0.0371(13) 0.0292(11) -0.0019(9) 0.0001(11) 0.0049(11)
C2 0.0524(17) 0.0420(15) 0.0530(15) 0.0014(12) 0.0057(14) -0.0009(13)
C3 0.065(2) 0.0379(15) 0.0703(18) 0.0097(13) 0.0097(17) 0.0058(15)
C4 0.0482(17) 0.0491(16) 0.0688(19) 0.0062(13) 0.0028(15) 0.0188(14)
C5 0.0324(13) 0.0458(15) 0.0572(16) 0.0032(12) 0.0022(13) 0.0047(12)
C6 0.0319(12) 0.0376(13) 0.0344(12) -0.0011(10) 0.0041(11) 0.0041(11)
C7 0.0303(13) 0.0413(13) 0.0358(12) 0.0050(10) 0.0053(11) 0.0025(11)
C8 0.0265(11) 0.0315(12) 0.0376(12) 0.0007(9) 0.0005(11) 0.0014(10)
C9 0.0310(12) 0.0451(13) 0.0338(12) -0.0033(10) 0.0047(11) -0.0004(11)
C10 0.0294(12) 0.0413(13) 0.0358(12) -0.0003(10) -0.0027(11) 0.0023(11)
C11 0.0295(13) 0.0501(14) 0.0454(14) -0.0085(11) 0.0022(12) -0.0041(12)
C12 0.0472(17) 0.094(2) 0.0571(18) 0.0176(16) 0.0062(16) -0.0075(16)
C13 0.077(3) 0.139(3) 0.069(2) 0.012(2) 0.022(2) -0.041(3)
C14 0.063(2) 0.124(3) 0.096(3) -0.050(3) 0.042(2) -0.044(3)
C15 0.0370(17) 0.079(2) 0.152(4) -0.053(3) 0.025(2) -0.0079(18)
C16 0.0352(15) 0.0520(16) 0.104(3) -0.0208(16) 0.0096(18) 0.0004(14)
C17 0.0445(15) 0.0736(18) 0.0332(13) -0.0047(12) -0.0041(13) -0.0076(15)
C18 0.082(2) 0.123(3) 0.0527(18) -0.0410(19) -0.0081(19) 0.009(2)
C19 0.0353(14) 0.0385(13) 0.0462(14) 0.0017(11) -0.0022(13) -0.0030(11)
C20 0.080(2) 0.090(2) 0.0477(17) -0.0149(15) -0.0218(17) -0.0088(19)
C21 0.0385(15) 0.0382(14) 0.0458(14) -0.0029(11) -0.0022(13) 0.0005(12)
C22 0.082(2) 0.0383(15) 0.072(2) 0.0157(13) -0.0071(18) 0.0004(14)

loop_
_atom_type_symbol
_atom_type_description
_atom_type_scat_dispersion_real
_atom_type_scat_dispersion_imag
_atom_type_scat_source
C C 0.0033 0.0016 'International Tables Vol C Tables 4.2.6.8 and 6.1.1.4'
H H 0.0000 0.0000 'International Tables Vol C Tables 4.2.6.8 and 6.1.1.4'
N N 0.0061 0.0033 'International Tables Vol C Tables 4.2.6.8 and 6.1.1.4'
O O 0.0106 0.0060 'International Tables Vol C Tables 4.2.6.8 and 6.1.1.4'

loop_
_geom_angle_atom_site_label_1
_geom_angle_atom_site_label_2
_geom_angle_atom_site_label_3
_geom_angle
C7 O1 H1 109.5
C19 O4 C20 115.9(2)
C21 O6 C22 116.21(19)
C1 N1 C10 120.24(17)
C17 N1 C1 122.8(2)
C17 N1 C10 115.84(19)
C2 C1 N1 119.4(2)
C2 C1 C6 121.0(2)
C6 C1 N1 119.58(19)
C1 C2 H2 120.3
C1 C2 C3 119.4(2)
C3 C2 H2 120.3
C2 C3 H3 119.9
C4 C3 C2 120.2(2)
C4 C3 H3 119.9
C3 C4 H4 119.9
C3 C4 C5 120.2(2)
C5 C4 H4 119.9
C4 C5 H5 119.5
C4 C5 C6 121.0(2)
C6 C5 H5 119.5
C1 C6 C7 120.9(2)
C5 C6 C1 118.1(2)
C5 C6 C7 121.0(2)
O1 C7 C6 111.84(18)
O1 C7 H7 108.5
O1 C7 C8 108.36(16)
C6 C7 H7 108.5
C6 C7 C8 110.93(18)
C8 C7 H7 108.5
C9 C8 C7 112.94(17)
C19 C8 C7 108.43(18)
C19 C8 C9 108.48(18)
C19 C8 C21 107.40(17)
C21 C8 C7 109.02(18)
C21 C8 C9 110.40(18)
C8 C9 H9A 108.2
C8 C9 H9B 108.2
H9A C9 H9B 107.4
C10 C9 C8 116.27(18)
C10 C9 H9A 108.2
C10 C9 H9B 108.2
N1 C10 C9 112.82(17)
N1 C10 H10 107.6
N1 C10 C11 110.74(17)
C9 C10 H10 107.6
C11 C10 C9 110.33(18)
C11 C10 H10 107.6
C12 C11 C10 121.5(2)
C16 C11 C10 120.2(2)
C16 C11 C12 118.2(3)
C11 C12 H12 119.6
C13 C12 C11 120.8(3)
C13 C12 H12 119.6
C12 C13 H13 120.1
C14 C13 C12 119.9(4)
C14 C13 H13 120.1
C13 C14 H14 120.0
C15 C14 C13 120.0(3)
C15 C14 H14 120.0
C14 C15 H15 119.9
C14 C15 C16 120.3(3)
C16 C15 H15 119.9
C11 C16 C15 120.7(3)
C11 C16 H16 119.6
C15 C16 H16 119.6
O2 C17 N1 119.8(2)
O2 C17 C18 121.8(2)
N1 C17 C18 118.4(2)
C17 C18 H18A 109.5
C17 C18 H18B 109.5
C17 C18 H18C 109.5
H18A C18 H18B 109.5
H18A C18 H18C 109.5
H18B C18 H18C 109.5
O3 C19 O4 122.6(2)
O3 C19 C8 126.0(2)
O4 C19 C8 111.4(2)
O4 C20 H20A 109.5
O4 C20 H20B 109.5
O4 C20 H20C 109.5
H20A C20 H20B 109.5
H20A C20 H20C 109.5
H20B C20 H20C 109.5
O5 C21 O6 124.4(2)
O5 C21 C8 125.5(2)
O6 C21 C8 110.13(19)
O6 C22 H22A 109.5
O6 C22 H22B 109.5
O6 C22 H22C 109.5
H22A C22 H22B 109.5
H22A C22 H22C 109.5
H22B C22 H22C 109.5

loop_
_geom_bond_atom_site_label_1
_geom_bond_atom_site_label_2
_geom_bond_distance
O1 H1 0.8200
O1 C7 1.421(3)
O2 C17 1.232(3)
O3 C19 1.186(3)
O4 C19 1.326(3)
O4 C20 1.449(3)
O5 C21 1.200(3)
O6 C21 1.333(3)
O6 C22 1.453(3)
N1 C1 1.428(3)
N1 C10 1.487(3)
N1 C17 1.355(3)
C1 C2 1.384(3)
C1 C6 1.394(3)
C2 H2 0.9300
C2 C3 1.389(4)
C3 H3 0.9300
C3 C4 1.365(4)
C4 H4 0.9300
C4 C5 1.381(3)
C5 H5 0.9300
C5 C6 1.386(3)
C6 C7 1.512(3)
C7 H7 0.9800
C7 C8 1.558(3)
C8 C9 1.540(3)
C8 C19 1.522(3)
C8 C21 1.525(3)
C9 H9A 0.9700
C9 H9B 0.9700
C9 C10 1.526(3)
C10 H10 0.9800
C10 C11 1.511(3)
C11 C12 1.382(4)
C11 C16 1.374(3)
C12 H12 0.9300
C12 C13 1.380(4)
C13 H13 0.9300
C13 C14 1.366(5)
C14 H14 0.9300
C14 C15 1.360(6)
C15 H15 0.9300
C15 C16 1.381(4)
C16 H16 0.9300
C17 C18 1.504(4)
C18 H18A 0.9600
C18 H18B 0.9600
C18 H18C 0.9600
C20 H20A 0.9600
C20 H20B 0.9600
C20 H20C 0.9600
C22 H22A 0.9600
C22 H22B 0.9600
C22 H22C 0.9600

loop_
_geom_torsion_atom_site_label_1
_geom_torsion_atom_site_label_2
_geom_torsion_atom_site_label_3
_geom_torsion_atom_site_label_4
_geom_torsion
O1 C7 C8 C9 -86.2(2)
O1 C7 C8 C19 153.57(17)
O1 C7 C8 C21 36.9(2)
N1 C1 C2 C3 -179.2(2)
N1 C1 C6 C5 179.4(2)
N1 C1 C6 C7 -0.5(3)
N1 C10 C11 C12 -58.1(3)
N1 C10 C11 C16 123.0(2)
C1 N1 C10 C9 -13.4(3)
C1 N1 C10 C11 110.8(2)
C1 N1 C17 O2 175.5(2)
C1 N1 C17 C18 -4.2(4)
C1 C2 C3 C4 -0.7(4)
C1 C6 C7 O1 50.3(3)
C1 C6 C7 C8 -70.8(3)
C2 C1 C6 C5 -0.9(3)
C2 C1 C6 C7 179.2(2)
C2 C3 C4 C5 0.1(4)
C3 C4 C5 C6 0.1(4)
C4 C5 C6 C1 0.3(4)
C4 C5 C6 C7 -179.8(2)
C5 C6 C7 O1 -129.6(2)
C5 C6 C7 C8 109.3(2)
C6 C1 C2 C3 1.1(4)
C6 C7 C8 C9 37.0(2)
C6 C7 C8 C19 -83.3(2)
C6 C7 C8 C21 160.07(19)
C7 C8 C9 C10 50.2(2)
C7 C8 C19 O3 2.3(3)
C7 C8 C19 O4 -176.39(18)
C7 C8 C21 O5 -118.9(3)
C7 C8 C21 O6 62.1(2)
C8 C9 C10 N1 -67.5(2)
C8 C9 C10 C11 168.05(18)
C9 C8 C19 O3 -120.7(3)
C9 C8 C19 O4 60.6(2)
C9 C8 C21 O5 5.7(3)
C9 C8 C21 O6 -173.33(18)
C9 C10 C11 C12 67.5(3)
C9 C10 C11 C16 -111.4(3)
C10 N1 C1 C2 -118.4(2)
C10 N1 C1 C6 61.3(3)
C10 N1 C17 O2 7.6(3)
C10 N1 C17 C18 -172.1(2)
C10 C11 C12 C13 -178.2(3)
C10 C11 C16 C15 177.8(2)
C11 C12 C13 C14 -0.3(5)
C12 C11 C16 C15 -1.1(4)
C12 C13 C14 C15 0.3(6)
C13 C14 C15 C16 -0.7(6)
C14 C15 C16 C11 1.1(5)
C16 C11 C12 C13 0.7(4)
C17 N1 C1 C2 74.2(3)
C17 N1 C1 C6 -106.1(3)
C17 N1 C10 C9 154.8(2)
C17 N1 C10 C11 -81.0(2)
C19 C8 C9 C10 170.45(18)
C19 C8 C21 O5 123.8(3)
C19 C8 C21 O6 -55.2(2)
C20 O4 C19 O3 0.9(4)
C20 O4 C19 C8 179.6(2)
C21 C8 C9 C10 -72.1(2)
C21 C8 C19 O3 119.9(3)
C21 C8 C19 O4 -58.7(2)
C22 O6 C21 O5 0.2(4)
C22 O6 C21 C8 179.3(2)
